data_4020510
loop_
_publ_author_name
'Yuanhong Liu'
'Feijie Song'
'Liqing Cong'

_publ_section_title
;
 A Facile Zr-Mediated Approach to (Z)-Enynols and Its Application
 to Regio- and Stereoselective Synthesis of Fully Substituted
 Dihydrofurans
;
_journal_name_full 'Journal of Organic Chemistry'
_journal_page_first 6999
_journal_page_last 7002
_journal_paper_doi 10.1021/jo050966z
_journal_volume 70
_journal_year 2005
_chemical_formula_sum 'C28 H26 Cl I O'
_chemical_formula_weight 540.84
_space_group_IT_number 14
_symmetry_cell_setting monoclinic
_symmetry_space_group_name_Hall '-P 2ybc'
_symmetry_space_group_name_H-M 'P 1 21/c 1'
_cell_angle_alpha 90.00
_cell_angle_beta 91.795(2)
_cell_angle_gamma 90.00
_cell_formula_units_Z 8
_cell_length_a 14.7037(16)
_cell_length_b 16.0224(18)
_cell_length_c 20.793(2)
_cell_measurement_temperature 293(2)
_cell_volume 4896.1(9)
_diffrn_ambient_temperature 293(2)
_exptl_crystal_density_diffrn 1.467
_cod_depositor_comments
;
The following automatic conversions were performed:
'_symmetry_cell_setting' value 'Monoclinic' changed to 'monoclinic'
according to '/home/saulius/struct/CIF-dictionaries/cif_core.dic'
dictionary named 'cif_core.dic' version 2.4.1 from 2010-06-29.

Automatic conversion script
Id: cif_fix_enum 1527 2010-12-29 10:47:43Z saulius 
;
_cod_original_sg_symbol_H-M 'P 21/c'
_cod_database_code 4020510

loop_
_symmetry_equiv_pos_as_xyz
'x, y, z'
'-x, y+1/2, -z+1/2'
'-x, -y, -z'
'x, -y-1/2, z-1/2'

loop_
_atom_site_label
_atom_site_type_symbol
_atom_site_fract_x
_atom_site_fract_y
_atom_site_fract_z
_atom_site_U_iso_or_equiv
_atom_site_adp_type
_atom_site_occupancy
_atom_site_symmetry_multiplicity
_atom_site_calc_flag
_atom_site_refinement_flags
_atom_site_disorder_assembly
_atom_site_disorder_group
I1 I 0.28886(3) 0.71838(3) 0.36392(3) 0.0709(2) Uani 1 1 d . . .
I2 I 1.21387(3) 0.24564(4) 0.40384(3) 0.0786(2) Uani 1 1 d . . .
Cl1 Cl 0.55763(14) 0.70791(12) 0.48638(9) 0.0723(5) Uani 1 1 d . . .
Cl2 Cl 0.93244(18) 0.09110(16) 0.30149(11) 0.1020(8) Uani 1 1 d . . .
O1 O 0.4850(3) 0.6555(3) 0.3541(2) 0.0539(11) Uani 1 1 d . . .
O2 O 1.0163(3) 0.1931(3) 0.4157(2) 0.0625(12) Uani 1 1 d . . .
C1 C 0.5770(4) 0.6218(4) 0.3517(3) 0.0490(15) Uani 1 1 d . . .
C2 C 0.6343(4) 0.6997(4) 0.3440(3) 0.0427(14) Uani 1 1 d . . .
C3 C 0.5794(4) 0.7655(4) 0.3325(3) 0.0452(15) Uani 1 1 d . . .
C4 C 0.4858(4) 0.7406(4) 0.3411(3) 0.0467(15) Uani 1 1 d . . .
C5 C 0.4078(4) 0.7847(4) 0.3413(3) 0.0473(15) Uani 1 1 d . . .
C6 C 0.3958(4) 0.8745(4) 0.3316(3) 0.0563(17) Uani 1 1 d . . .
H6A H 0.3420 0.8839 0.3043 0.068 Uiso 1 1 calc R . .
H6B H 0.4477 0.8962 0.3092 0.068 Uiso 1 1 calc R . .
C7 C 0.3859(6) 0.9230(5) 0.3950(4) 0.077(2) Uani 1 1 d . . .
H7A H 0.3300 0.9055 0.4144 0.093 Uiso 1 1 calc R . .
H7B H 0.4359 0.9074 0.4241 0.093 Uiso 1 1 calc R . .
C8 C 0.3848(6) 1.0153(5) 0.3889(4) 0.088(2) Uani 1 1 d . . .
H8A H 0.4386 1.0331 0.3668 0.105 Uiso 1 1 calc R . .
H8B H 0.3320 1.0318 0.3629 0.105 Uiso 1 1 calc R . .
C9 C 0.3824(6) 1.0583(6) 0.4516(4) 0.104(3) Uani 1 1 d . . .
H9A H 0.3318 1.0381 0.4751 0.156 Uiso 1 1 calc R . .
H9B H 0.3759 1.1173 0.4447 0.156 Uiso 1 1 calc R . .
H9C H 0.4379 1.0476 0.4757 0.156 Uiso 1 1 calc R . .
C10 C 0.5781(4) 0.5738(4) 0.2899(3) 0.0594(18) Uani 1 1 d . . .
H10A H 0.5393 0.5259 0.2929 0.089 Uiso 1 1 calc R . .
H10B H 0.6391 0.5560 0.2821 0.089 Uiso 1 1 calc R . .
H10C H 0.5566 0.6088 0.2552 0.089 Uiso 1 1 calc R . .
C11 C 0.5955(4) 0.5725(4) 0.4130(3) 0.0472(15) Uani 1 1 d . . .
C12 C 0.6209(4) 0.4883(5) 0.4104(4) 0.069(2) Uani 1 1 d . . .
H12 H 0.6262 0.4637 0.3701 0.083 Uiso 1 1 calc R . .
C13 C 0.6381(5) 0.4407(5) 0.4634(6) 0.092(3) Uani 1 1 d . . .
H13 H 0.6570 0.3856 0.4594 0.111 Uiso 1 1 calc R . .
C14 C 0.6270(5) 0.4760(7) 0.5242(6) 0.095(3) Uani 1 1 d . . .
H14 H 0.6358 0.4440 0.5612 0.114 Uiso 1 1 calc R . .
C15 C 0.6031(4) 0.5575(6) 0.5284(4) 0.075(2) Uani 1 1 d . . .
H15 H 0.5972 0.5821 0.5686 0.090 Uiso 1 1 calc R . .
C16 C 0.5875(4) 0.6043(5) 0.4736(4) 0.0575(18) Uani 1 1 d . . .
C17 C 0.7341(4) 0.6976(4) 0.3462(3) 0.0504(16) Uani 1 1 d . . .
C18 C 0.7829(5) 0.7156(4) 0.2916(4) 0.0612(19) Uani 1 1 d . . .
H18 H 0.7523 0.7299 0.2534 0.073 Uiso 1 1 calc R . .
C19 C 0.8762(5) 0.7121(5) 0.2942(4) 0.076(2) Uani 1 1 d . . .
H19 H 0.9081 0.7244 0.2575 0.091 Uiso 1 1 calc R . .
C20 C 0.9228(5) 0.6914(5) 0.3487(4) 0.075(2) Uani 1 1 d . . .
H20 H 0.9860 0.6894 0.3492 0.090 Uiso 1 1 calc R . .
C21 C 0.8773(5) 0.6736(5) 0.4028(4) 0.070(2) Uani 1 1 d . . .
H21 H 0.9095 0.6594 0.4404 0.084 Uiso 1 1 calc R . .
C22 C 0.7836(4) 0.6765(5) 0.4021(3) 0.0573(17) Uani 1 1 d . . .
H22 H 0.7531 0.6642 0.4394 0.069 Uiso 1 1 calc R . .
C23 C 0.6093(4) 0.8518(4) 0.3148(3) 0.0455(15) Uani 1 1 d . . .
C24 C 0.6369(5) 0.9060(5) 0.3615(4) 0.069(2) Uani 1 1 d . . .
H24 H 0.6372 0.8905 0.4047 0.082 Uiso 1 1 calc R . .
C25 C 0.6654(6) 0.9872(6) 0.3430(6) 0.098(3) Uani 1 1 d . . .
H25 H 0.6829 1.0265 0.3739 0.118 Uiso 1 1 calc R . .
C26 C 0.6666(6) 1.0066(6) 0.2783(7) 0.102(4) Uani 1 1 d . . .
H26 H 0.6859 1.0593 0.2660 0.122 Uiso 1 1 calc R . .
C27 C 0.6420(6) 0.9537(7) 0.2347(5) 0.085(3) Uani 1 1 d . . .
H27 H 0.6434 0.9689 0.1916 0.102 Uiso 1 1 calc R . .
C28 C 0.6128(5) 0.8731(5) 0.2512(4) 0.0649(19) Uani 1 1 d . . .
H28 H 0.5962 0.8348 0.2194 0.078 Uiso 1 1 calc R . .
C29 C 0.9250(4) 0.1792(4) 0.4378(3) 0.0580(18) Uani 1 1 d . . .
C30 C 0.8651(4) 0.2330(4) 0.3930(3) 0.0507(16) Uani 1 1 d . . .
C31 C 0.9209(4) 0.2856(4) 0.3605(3) 0.0503(16) Uani 1 1 d . . .
C32 C 1.0155(4) 0.2651(4) 0.3786(3) 0.0563(17) Uani 1 1 d . . .
C33 C 1.0940(4) 0.3024(4) 0.3654(3) 0.0526(17) Uani 1 1 d . . .
C34 C 1.1105(4) 0.3814(4) 0.3311(3) 0.0609(18) Uani 1 1 d . . .
H34A H 1.0539 0.3977 0.3094 0.073 Uiso 1 1 calc R . .
H34B H 1.1538 0.3700 0.2980 0.073 Uiso 1 1 calc R . .
C35 C 1.1454(5) 0.4562(6) 0.3697(4) 0.088(3) Uani 1 1 d . . .
H35A H 1.2036 0.4420 0.3899 0.106 Uiso 1 1 calc R . .
H35B H 1.1552 0.5022 0.3404 0.106 Uiso 1 1 calc R . .
C36 C 1.0843(6) 0.4830(6) 0.4187(4) 0.101(3) Uani 1 1 d . . .
H36A H 1.0736 0.4364 0.4473 0.121 Uiso 1 1 calc R . .
H36B H 1.0264 0.4979 0.3981 0.121 Uiso 1 1 calc R . .
C37 C 1.1181(7) 0.5558(7) 0.4581(6) 0.133(5) Uani 1 1 d . . .
H37A H 1.1643 0.5372 0.4884 0.135 Uiso 1 1 calc R . .
H37B H 1.0685 0.5796 0.4808 0.135 Uiso 1 1 calc R . .
H37C H 1.1432 0.5971 0.4303 0.135 Uiso 1 1 calc R . .
C38 C 0.9300(5) 0.2105(4) 0.5057(3) 0.0598(18) Uani 1 1 d . . .
H38A H 0.9703 0.1756 0.5310 0.090 Uiso 1 1 calc R . .
H38B H 0.8704 0.2092 0.5233 0.090 Uiso 1 1 calc R . .
H38C H 0.9525 0.2667 0.5063 0.090 Uiso 1 1 calc R . .
C39 C 0.9066(4) 0.0846(4) 0.4315(4) 0.0541(17) Uani 1 1 d . . .
C40 C 0.8849(5) 0.0383(6) 0.4855(5) 0.085(3) Uani 1 1 d . . .
H40 H 0.8816 0.0651 0.5250 0.102 Uiso 1 1 calc R . .
C41 C 0.8680(6) -0.0480(7) 0.4818(6) 0.104(4) Uani 1 1 d . . .
H41 H 0.8537 -0.0779 0.5185 0.124 Uiso 1 1 calc R . .
C42 C 0.8726(7) -0.0870(8) 0.4244(8) 0.126(5) Uani 1 1 d . . .
H42 H 0.8614 -0.1441 0.4219 0.131 Uiso 1 1 calc R . .
C43 C 0.8935(6) -0.0440(6) 0.3701(6) 0.102(3) Uani 1 1 d . . .
H43 H 0.8974 -0.0718 0.3310 0.123 Uiso 1 1 calc R . .
C44 C 0.9092(5) 0.0436(5) 0.3736(4) 0.076(2) Uani 1 1 d . . .
C45 C 0.7661(4) 0.2260(4) 0.3880(3) 0.0511(16) Uani 1 1 d . . .
C46 C 0.7164(4) 0.1971(5) 0.4379(4) 0.064(2) Uani 1 1 d . . .
H46 H 0.7463 0.1801 0.4757 0.077 Uiso 1 1 calc R . .
C47 C 0.6235(5) 0.1928(5) 0.4334(4) 0.070(2) Uani 1 1 d . . .
H47 H 0.5917 0.1741 0.4686 0.084 Uiso 1 1 calc R . .
C48 C 0.5762(5) 0.2152(5) 0.3784(4) 0.073(2) Uani 1 1 d . . .
H48 H 0.5131 0.2106 0.3754 0.087 Uiso 1 1 calc R . .
C49 C 0.6247(5) 0.2447(6) 0.3279(4) 0.086(3) Uani 1 1 d . . .
H49 H 0.5943 0.2627 0.2905 0.104 Uiso 1 1 calc R . .
C50 C 0.7180(5) 0.2475(5) 0.3323(4) 0.072(2) Uani 1 1 d . . .
H50 H 0.7498 0.2645 0.2967 0.086 Uiso 1 1 calc R . .
C51 C 0.8941(4) 0.3511(4) 0.3146(3) 0.0452(15) Uani 1 1 d . . .
C52 C 0.8576(4) 0.4256(4) 0.3363(4) 0.0658(19) Uani 1 1 d . . .
H52 H 0.8487 0.4331 0.3800 0.079 Uiso 1 1 calc R . .
C53 C 0.8347(5) 0.4880(5) 0.2940(6) 0.092(3) Uani 1 1 d . . .
H53 H 0.8098 0.5376 0.3086 0.111 Uiso 1 1 calc R . .
C54 C 0.8494(6) 0.4760(8) 0.2284(6) 0.113(4) Uani 1 1 d . . .
H54 H 0.8346 0.5185 0.1995 0.136 Uiso 1 1 calc R . .
C55 C 0.8856(6) 0.4019(7) 0.2055(4) 0.086(3) Uani 1 1 d . . .
H55 H 0.8949 0.3935 0.1620 0.103 Uiso 1 1 calc R . .
C56 C 0.9070(5) 0.3421(5) 0.2501(4) 0.0649(19) Uani 1 1 d . . .
H56 H 0.9317 0.2923 0.2358 0.078 Uiso 1 1 calc R . .

loop_
_atom_site_aniso_label
_atom_site_aniso_U_11
_atom_site_aniso_U_22
_atom_site_aniso_U_33
_atom_site_aniso_U_23
_atom_site_aniso_U_13
_atom_site_aniso_U_12
I1 0.0459(3) 0.0726(4) 0.0946(4) 0.0214(3) 0.0074(2) 0.0037(2)
I2 0.0462(3) 0.0968(5) 0.0928(4) 0.0250(3) 0.0009(2) 0.0045(3)
Cl1 0.0890(14) 0.0658(13) 0.0626(12) -0.0017(9) 0.0121(9) 0.0145(10)
Cl2 0.139(2) 0.0835(17) 0.0852(15) -0.0197(12) 0.0253(14) 0.0141(15)
O1 0.039(2) 0.045(3) 0.078(3) 0.005(2) 0.004(2) 0.0030(19)
O2 0.043(2) 0.054(3) 0.090(3) 0.017(3) 0.000(2) -0.003(2)
C1 0.040(3) 0.040(4) 0.067(4) -0.004(3) 0.008(3) 0.002(3)
C2 0.042(3) 0.035(4) 0.051(4) 0.002(3) 0.007(3) -0.003(3)
C3 0.051(4) 0.043(4) 0.042(4) 0.001(3) 0.005(3) -0.001(3)
C4 0.047(4) 0.043(4) 0.050(4) 0.010(3) 0.002(3) -0.004(3)
C5 0.043(3) 0.049(4) 0.051(4) 0.012(3) 0.006(3) 0.004(3)
C6 0.046(4) 0.061(5) 0.062(4) 0.005(3) 0.003(3) 0.010(3)
C7 0.094(6) 0.061(6) 0.078(5) 0.004(4) 0.022(4) 0.006(4)
C8 0.100(6) 0.071(6) 0.091(6) -0.003(5) -0.007(5) 0.013(5)
C9 0.116(7) 0.086(7) 0.108(7) -0.024(6) -0.004(6) 0.028(6)
C10 0.060(4) 0.058(5) 0.060(4) -0.016(3) 0.001(3) -0.009(3)
C11 0.034(3) 0.033(4) 0.075(5) 0.011(3) 0.006(3) -0.001(3)
C12 0.048(4) 0.048(5) 0.113(6) 0.011(4) 0.010(4) -0.005(3)
C13 0.055(5) 0.050(5) 0.171(10) 0.042(6) 0.005(6) 0.000(4)
C14 0.054(5) 0.095(8) 0.136(9) 0.064(7) -0.002(5) -0.009(5)
C15 0.047(4) 0.084(7) 0.095(6) 0.029(5) 0.000(4) -0.004(4)
C16 0.041(4) 0.063(5) 0.069(5) 0.019(4) 0.004(3) -0.002(3)
C17 0.054(4) 0.033(4) 0.065(4) 0.005(3) 0.011(3) 0.000(3)
C18 0.055(4) 0.058(5) 0.072(5) 0.023(4) 0.012(3) 0.010(3)
C19 0.049(4) 0.074(6) 0.106(7) 0.038(5) 0.019(4) 0.001(4)
C20 0.046(4) 0.074(6) 0.106(7) 0.015(5) 0.009(4) -0.002(4)
C21 0.049(4) 0.080(6) 0.082(5) 0.008(4) -0.005(4) -0.014(4)
C22 0.048(4) 0.063(5) 0.062(4) 0.001(4) 0.003(3) -0.011(3)
C23 0.041(3) 0.035(4) 0.060(4) 0.006(3) 0.003(3) 0.003(3)
C24 0.071(5) 0.055(5) 0.079(5) -0.004(4) -0.010(4) 0.000(4)
C25 0.072(6) 0.048(6) 0.173(10) -0.024(6) -0.029(6) -0.007(4)
C26 0.073(6) 0.049(6) 0.183(12) 0.038(7) 0.004(7) -0.006(5)
C27 0.072(6) 0.083(7) 0.102(7) 0.037(6) 0.016(5) 0.009(5)
C28 0.068(5) 0.058(5) 0.070(5) 0.015(4) 0.011(4) -0.001(4)
C29 0.047(4) 0.050(4) 0.078(5) 0.009(3) 0.006(3) -0.001(3)
C30 0.044(4) 0.045(4) 0.063(4) -0.002(3) 0.000(3) 0.006(3)
C31 0.042(3) 0.044(4) 0.065(4) 0.004(3) 0.002(3) 0.005(3)
C32 0.050(4) 0.051(5) 0.069(5) 0.006(3) 0.002(3) -0.001(3)
C33 0.036(3) 0.061(5) 0.060(4) 0.004(3) -0.004(3) 0.003(3)
C34 0.048(4) 0.055(5) 0.081(5) -0.003(4) 0.010(3) -0.005(3)
C35 0.070(5) 0.094(7) 0.102(6) -0.012(5) 0.008(5) -0.006(5)
C36 0.085(6) 0.092(8) 0.125(8) -0.019(6) 0.003(6) -0.009(5)
C37 0.101(8) 0.142(11) 0.189(11) -0.100(9) 0.034(7) -0.008(7)
C38 0.075(5) 0.056(5) 0.048(4) -0.002(3) -0.012(3) -0.005(4)
C39 0.037(3) 0.039(4) 0.086(5) 0.008(4) 0.000(3) 0.004(3)
C40 0.059(5) 0.069(6) 0.127(7) 0.036(5) 0.010(4) 0.007(4)
C41 0.057(5) 0.074(8) 0.180(11) 0.062(7) 0.007(6) 0.000(5)
C42 0.076(7) 0.068(8) 0.233(16) 0.043(10) -0.010(9) -0.003(6)
C43 0.080(6) 0.057(6) 0.168(10) -0.030(6) -0.014(6) 0.006(5)
C44 0.054(4) 0.055(5) 0.120(7) 0.001(5) 0.002(4) 0.009(4)
C45 0.045(4) 0.052(4) 0.057(4) 0.001(3) 0.005(3) 0.009(3)
C46 0.045(4) 0.073(6) 0.075(5) 0.028(4) 0.005(3) 0.004(3)
C47 0.059(5) 0.082(6) 0.070(5) 0.023(4) 0.012(4) 0.008(4)
C48 0.043(4) 0.086(6) 0.090(6) 0.006(5) 0.004(4) -0.005(4)
C49 0.050(4) 0.136(8) 0.071(5) 0.028(5) -0.014(4) -0.021(5)
C50 0.061(5) 0.096(7) 0.059(5) 0.012(4) 0.006(4) -0.021(4)
C51 0.034(3) 0.038(4) 0.064(4) 0.001(3) 0.001(3) -0.001(3)
C52 0.046(4) 0.045(5) 0.105(6) -0.007(4) -0.008(4) 0.000(3)
C53 0.070(6) 0.038(5) 0.168(10) 0.014(6) -0.014(6) 0.007(4)
C54 0.064(6) 0.102(9) 0.170(11) 0.071(8) -0.043(7) -0.026(6)
C55 0.078(6) 0.093(8) 0.086(6) 0.028(6) -0.011(4) -0.015(5)
C56 0.061(4) 0.061(5) 0.073(5) 0.005(4) 0.001(4) -0.002(4)

loop_
_geom_bond_atom_site_label_1
_geom_bond_atom_site_label_2
_geom_bond_distance
_geom_bond_site_symmetry_2
_geom_bond_publ_flag
I1 C5 2.112(6) . ?
I2 C33 2.118(6) . ?
Cl1 C16 1.740(8) . ?
Cl2 C44 1.726(9) . ?
O1 C4 1.389(7) . ?
O1 C1 1.460(7) . ?
O2 C32 1.387(8) . ?
O2 C29 1.450(7) . ?
C1 C10 1.498(8) . ?
C1 C11 1.515(9) . ?
C1 C2 1.518(8) . ?
C2 C3 1.344(8) . ?
C2 C17 1.467(8) . ?
C3 C4 1.450(8) . ?
C3 C23 1.500(8) . ?
C4 C5 1.347(8) . ?
C5 C6 1.464(9) . ?
C6 C7 1.541(10) . ?
C6 H6A 0.9700 . ?
C6 H6B 0.9700 . ?
C7 C8 1.485(11) . ?
C7 H7A 0.9700 . ?
C7 H7B 0.9700 . ?
C8 C9 1.475(11) . ?
C8 H8A 0.9700 . ?
C8 H8B 0.9700 . ?
C9 H9A 0.9600 . ?
C9 H9B 0.9600 . ?
C9 H9C 0.9600 . ?
C10 H10A 0.9600 . ?
C10 H10B 0.9600 . ?
C10 H10C 0.9600 . ?
C11 C16 1.367(9) . ?
C11 C12 1.402(9) . ?
C12 C13 1.358(11) . ?
C12 H12 0.9300 . ?
C13 C14 1.398(13) . ?
C13 H13 0.9300 . ?
C14 C15 1.357(13) . ?
C14 H14 0.9300 . ?
C15 C16 1.377(10) . ?
C15 H15 0.9300 . ?
C17 C18 1.392(9) . ?
C17 C22 1.393(9) . ?
C18 C19 1.373(9) . ?
C18 H18 0.9300 . ?
C19 C20 1.346(11) . ?
C19 H19 0.9300 . ?
C20 C21 1.357(10) . ?
C20 H20 0.9300 . ?
C21 C22 1.378(9) . ?
C21 H21 0.9300 . ?
C22 H22 0.9300 . ?
C23 C24 1.356(9) . ?
C23 C28 1.368(9) . ?
C24 C25 1.424(12) . ?
C24 H24 0.9300 . ?
C25 C26 1.380(13) . ?
C25 H25 0.9300 . ?
C26 C27 1.284(13) . ?
C26 H26 0.9300 . ?
C27 C28 1.407(12) . ?
C27 H27 0.9300 . ?
C28 H28 0.9300 . ?
C29 C38 1.498(9) . ?
C29 C30 1.528(9) . ?
C29 C39 1.545(10) . ?
C30 C31 1.368(9) . ?
C30 C45 1.460(9) . ?
C31 C51 1.465(9) . ?
C31 C32 1.466(9) . ?
C32 C33 1.335(9) . ?
C33 C34 1.476(9) . ?
C34 C35 1.521(10) . ?
C34 H34A 0.9700 . ?
C34 H34B 0.9700 . ?
C35 C36 1.444(10) . ?
C35 H35A 0.9700 . ?
C35 H35B 0.9700 . ?
C36 C37 1.501(13) . ?
C36 H36A 0.9700 . ?
C36 H36B 0.9700 . ?
C37 H37A 0.9600 . ?
C37 H37B 0.9600 . ?
C37 H37C 0.9600 . ?
C38 H38A 0.9600 . ?
C38 H38B 0.9600 . ?
C38 H38C 0.9600 . ?
C39 C44 1.372(10) . ?
C39 C40 1.392(10) . ?
C40 C41 1.407(13) . ?
C40 H40 0.9300 . ?
C41 C42 1.351(15) . ?
C41 H41 0.9300 . ?
C42 C43 1.367(15) . ?
C42 H42 0.9300 . ?
C43 C44 1.424(12) . ?
C43 H43 0.9300 . ?
C45 C46 1.369(9) . ?
C45 C50 1.383(10) . ?
C46 C47 1.368(9) . ?
C46 H46 0.9300 . ?
C47 C48 1.368(10) . ?
C47 H47 0.9300 . ?
C48 C49 1.372(11) . ?
C48 H48 0.9300 . ?
C49 C50 1.373(10) . ?
C49 H49 0.9300 . ?
C50 H50 0.9300 . ?
C51 C56 1.368(9) . ?
C51 C52 1.390(9) . ?
C52 C53 1.366(11) . ?
C52 H52 0.9300 . ?
C53 C54 1.402(13) . ?
C53 H53 0.9300 . ?
C54 C55 1.391(14) . ?
C54 H54 0.9300 . ?
C55 C56 1.362(11) . ?
C55 H55 0.9300 . ?
C56 H56 0.9300 . ?

loop_
_cod_related_entry_id
_cod_related_entry_database
_cod_related_entry_code
1 ChemSpider 9447698
